data_4307427
loop_
_publ_author_name
'Lingyun Cao'
'Michael C. Jennings'
'Richard J. Puddephatt'

_publ_section_title
;
Amine-Amide Equilibrium in Gold(III) Complexes and a Gold(III)-Gold(I)
Aurophilic Bond
;
_journal_name_full 'Inorganic Chemistry'
_journal_page_first 1361
_journal_page_last 1368
_journal_paper_doi 10.1021/ic061911y
_journal_volume 46
_journal_year 2007
_chemical_formula_sum 'C17 H19 Au Cl F6 N3 O7 S2'
_chemical_formula_weight 787.89
_chemical_name_systematic
; 
 ? 
;
_space_group_IT_number 14
_symmetry_cell_setting monoclinic
_symmetry_space_group_name_Hall '-P 2yn'
_symmetry_space_group_name_H-M 'P 1 21/n 1'
_atom_sites_solution_hydrogens geom
_atom_sites_solution_primary direct
_atom_sites_solution_secondary difmap
_audit_creation_method SHELXL-97
_cell_angle_alpha 90.00
_cell_angle_beta 97.336(3)
_cell_angle_gamma 90.00
_cell_formula_units_Z 4
_cell_length_a 8.4086(4)
_cell_length_b 13.8090(7)
_cell_length_c 22.1926(10)
_cell_measurement_reflns_used 5859
_cell_measurement_temperature 150(2)
_cell_measurement_theta_max 27.48
_cell_measurement_theta_min 1.70
_cell_volume 2555.8(2)
_computing_cell_refinement 'DENZO-SMN (Otwinowski & Minor, 1997)'
_computing_data_collection 'COLLECT (Nonius 1997-2001)'
_computing_data_reduction DENZO-SMN
_computing_molecular_graphics 'SHELXTL/PC (Sheldrick, 2001)'
_computing_publication_material SHELXTL/PC
_computing_structure_refinement 'SHELXL-97 (Sheldrick, 1997)'
_computing_structure_solution 'SHELXS-97 (Sheldrick, 1990)'
_diffrn_ambient_temperature 150(2)
_diffrn_measured_fraction_theta_full 0.999
_diffrn_measured_fraction_theta_max 0.999
_diffrn_measurement_device_type 'Nonius Kappa-CCD'
_diffrn_measurement_method '\f scans, and \w scans with \k offsets'
_diffrn_radiation_monochromator graphite
_diffrn_radiation_source 'fine-focus sealed tube'
_diffrn_radiation_type MoK\a
_diffrn_radiation_wavelength 0.71073
_diffrn_reflns_av_R_equivalents 0.108
_diffrn_reflns_av_sigmaI/netI 0.1033
_diffrn_reflns_limit_h_max 10
_diffrn_reflns_limit_h_min -9
_diffrn_reflns_limit_k_max 16
_diffrn_reflns_limit_k_min -16
_diffrn_reflns_limit_l_max 26
_diffrn_reflns_limit_l_min -26
_diffrn_reflns_number 25933
_diffrn_reflns_theta_full 25.02
_diffrn_reflns_theta_max 25.02
_diffrn_reflns_theta_min 2.72
_diffrn_standards_number 0
_exptl_absorpt_coefficient_mu 6.111
_exptl_absorpt_correction_T_max 0.5801
_exptl_absorpt_correction_T_min 0.2843
_exptl_absorpt_correction_type multi-scan
_exptl_absorpt_process_details 'DENZO-SMN (Otwinowski & Minor, 1997)'
_exptl_crystal_colour colourless
_exptl_crystal_density_diffrn 2.048
_exptl_crystal_density_method 'not measured'
_exptl_crystal_description shoebox
_exptl_crystal_F_000 1520
_exptl_crystal_size_max 0.28
_exptl_crystal_size_mid 0.15
_exptl_crystal_size_min 0.10
_refine_diff_density_max 1.034
_refine_diff_density_min -1.344
_refine_diff_density_rms 0.168
_refine_ls_extinction_coef 0.00068(7)
_refine_ls_extinction_expression Fc^*^=kFc[1+0.001xFc^2^\l^3^/sin(2\q)]^-1/4^
_refine_ls_extinction_method SHELXL
_refine_ls_goodness_of_fit_ref 1.048
_refine_ls_hydrogen_treatment constr
_refine_ls_matrix_type full
_refine_ls_number_parameters 335
_refine_ls_number_reflns 4501
_refine_ls_number_restraints 0
_refine_ls_restrained_S_all 1.048
_refine_ls_R_factor_all 0.1034
_refine_ls_R_factor_gt 0.0538
_refine_ls_shift/su_max 0.001
_refine_ls_shift/su_mean 0.000
_refine_ls_structure_factor_coef Fsqd
_refine_ls_weighting_details 'calc w=1/[\s^2^(Fo^2^)+(0.0172P)^2^+15.5600P] where P=(Fo^2^+2Fc^2^)/3'
_refine_ls_weighting_scheme calc
_refine_ls_wR_factor_gt 0.0909
_refine_ls_wR_factor_ref 0.1019
_reflns_number_gt 2935
_reflns_number_total 4501
_reflns_threshold_expression I>2sigma(I)
_cod_data_source_file ic061911ysi20061006_041022_7.cif
_cod_data_source_block complex_6
_cod_depositor_comments
;
The following automatic conversions were performed:
'_symmetry_cell_setting' value 'Monoclinic' changed to 'monoclinic'
according to '/home/saulius/struct/CIF-dictionaries/cif_core.dic'
dictionary named 'cif_core.dic' version 2.4.1 from 2010-06-29.

Automatic conversion script
Id: cif_fix_enum 1527 2010-12-29 10:47:43Z saulius 
;
_cod_database_code 4307427

loop_
_symmetry_equiv_pos_as_xyz
'x, y, z'
'-x+1/2, y+1/2, -z+1/2'
'-x, -y, -z'
'x-1/2, -y-1/2, z-1/2'

loop_
_atom_site_label
_atom_site_type_symbol
_atom_site_fract_x
_atom_site_fract_y
_atom_site_fract_z
_atom_site_U_iso_or_equiv
_atom_site_adp_type
_atom_site_occupancy
_atom_site_symmetry_multiplicity
_atom_site_calc_flag
_atom_site_refinement_flags
_atom_site_disorder_assembly
_atom_site_disorder_group
Au Au 0.76478(5) 0.48460(3) 0.131396(18) 0.03857(17) Uani 1 1 d . . .
Cl Cl 0.7590(4) 0.4627(2) 0.03001(12) 0.0566(8) Uani 1 1 d . . .
N1 N 0.5524(10) 0.4223(6) 0.1384(4) 0.040(2) Uani 1 1 d . . .
C2 C 0.4409(14) 0.3943(8) 0.0940(6) 0.055(3) Uani 1 1 d . . .
H2A H 0.4588 0.4025 0.0529 0.066 Uiso 1 1 calc R . .
C3 C 0.2986(15) 0.3533(9) 0.1069(6) 0.066(4) Uani 1 1 d . . .
H3A H 0.2213 0.3328 0.0744 0.079 Uiso 1 1 calc R . .
C4 C 0.2679(15) 0.3420(9) 0.1646(7) 0.063(4) Uani 1 1 d . . .
H4A H 0.1699 0.3144 0.1733 0.075 Uiso 1 1 calc R . .
C5 C 0.3827(15) 0.3717(8) 0.2104(6) 0.055(3) Uani 1 1 d . . .
H5A H 0.3638 0.3647 0.2515 0.066 Uiso 1 1 calc R . .
C6 C 0.5272(13) 0.4122(7) 0.1976(5) 0.041(3) Uani 1 1 d . . .
C7 C 0.6595(14) 0.4401(8) 0.2453(5) 0.053(3) Uani 1 1 d . . .
H7A H 0.6143 0.4715 0.2794 0.064 Uiso 1 1 calc R . .
H7B H 0.7179 0.3813 0.2611 0.064 Uiso 1 1 calc R . .
N8 N 0.7707(10) 0.5063(6) 0.2211(3) 0.045(2) Uani 1 1 d . . .
H8A H 0.7251 0.5672 0.2242 0.054 Uiso 1 1 calc R . .
C9 C 0.9319(13) 0.5176(8) 0.2483(4) 0.046(3) Uani 1 1 d . . .
H9A H 0.9764 0.4536 0.2616 0.055 Uiso 1 1 calc R . .
H9B H 0.9346 0.5594 0.2847 0.055 Uiso 1 1 calc R . .
C10 C 1.0334(12) 0.5621(6) 0.2048(5) 0.035(3) Uani 1 1 d . . .
C11 C 1.1745(14) 0.6119(7) 0.2229(5) 0.048(3) Uani 1 1 d . . .
H11A H 1.2094 0.6214 0.2649 0.057 Uiso 1 1 calc R . .
C12 C 1.2636(15) 0.6473(8) 0.1802(6) 0.055(3) Uani 1 1 d . . .
H12A H 1.3607 0.6816 0.1917 0.066 Uiso 1 1 calc R . .
C13 C 1.2064(14) 0.6310(8) 0.1193(6) 0.057(3) Uani 1 1 d . . .
H13A H 1.2673 0.6529 0.0887 0.068 Uiso 1 1 calc R . .
C14 C 1.0638(13) 0.5840(7) 0.1026(5) 0.047(3) Uani 1 1 d . . .
H14A H 1.0247 0.5757 0.0608 0.057 Uiso 1 1 calc R . .
N15 N 0.9795(9) 0.5498(5) 0.1456(4) 0.035(2) Uani 1 1 d . . .
F21 F 0.7703(14) 0.2163(7) 0.0574(4) 0.123(4) Uani 1 1 d . . .
F22 F 1.0092(11) 0.1682(6) 0.0905(4) 0.117(3) Uani 1 1 d . . .
F23 F 0.8129(10) 0.0727(5) 0.0927(4) 0.105(3) Uani 1 1 d . . .
C24 C 0.8555(18) 0.1660(10) 0.0995(7) 0.071(4) Uani 1 1 d . . .
S25 S 0.8338(4) 0.2080(2) 0.17495(14) 0.0529(8) Uani 1 1 d . . .
O26 O 0.9271(11) 0.1426(6) 0.2157(4) 0.084(3) Uani 1 1 d . . .
O27 O 0.6634(10) 0.2034(5) 0.1757(4) 0.072(3) Uani 1 1 d . . .
O28 O 0.8988(8) 0.3052(5) 0.1754(3) 0.052(2) Uani 1 1 d . . .
F31 F 0.7378(11) 0.8771(6) 0.0614(4) 0.109(3) Uani 1 1 d . . .
F32 F 0.7859(11) 0.7310(6) 0.0388(3) 0.098(3) Uani 1 1 d . . .
F33 F 0.5498(12) 0.7861(7) 0.0263(4) 0.121(3) Uani 1 1 d . . .
C34 C 0.6845(18) 0.7883(10) 0.0632(7) 0.072(4) Uani 1 1 d . . .
S35 S 0.6646(4) 0.7525(2) 0.13872(15) 0.0594(9) Uani 1 1 d . . .
O36 O 0.5928(11) 0.6572(5) 0.1302(5) 0.098(4) Uani 1 1 d . . .
O37 O 0.8281(11) 0.7529(6) 0.1688(4) 0.078(3) Uani 1 1 d . . .
O38 O 0.5587(10) 0.8242(5) 0.1584(4) 0.075(3) Uani 1 1 d . . .
C41 C 1.3522(18) 0.3879(11) 0.4209(6) 0.100(5) Uani 1 1 d . . .
H41A H 1.4174 0.3524 0.3947 0.150 Uiso 1 1 calc R . .
H41B H 1.2798 0.3428 0.4380 0.150 Uiso 1 1 calc R . .
H41C H 1.4224 0.4189 0.4540 0.150 Uiso 1 1 calc R . .
C42 C 1.2589(14) 0.4611(7) 0.3856(5) 0.045(3) Uani 1 1 d . . .
C43 C 1.1496(15) 0.5232(10) 0.4161(6) 0.082(4) Uani 1 1 d . . .
H43A H 1.0974 0.5702 0.3870 0.124 Uiso 1 1 calc R . .
H43B H 1.2112 0.5576 0.4500 0.124 Uiso 1 1 calc R . .
H43C H 1.0679 0.4827 0.4315 0.124 Uiso 1 1 calc R . .
O44 O 1.2576(10) 0.4714(6) 0.3308(3) 0.067(2) Uani 1 1 d . . .

loop_
_atom_site_aniso_label
_atom_site_aniso_U_11
_atom_site_aniso_U_22
_atom_site_aniso_U_33
_atom_site_aniso_U_23
_atom_site_aniso_U_13
_atom_site_aniso_U_12
Au 0.0427(3) 0.0399(3) 0.0329(3) 0.0003(2) 0.00423(18) 0.0019(2)
Cl 0.059(2) 0.077(2) 0.0334(16) -0.0081(14) 0.0063(15) -0.0106(16)
N1 0.043(6) 0.039(5) 0.038(6) 0.009(4) 0.001(5) 0.006(4)
C2 0.048(9) 0.075(9) 0.041(8) 0.006(6) -0.003(7) -0.005(7)
C3 0.044(9) 0.079(10) 0.074(10) 0.002(8) 0.005(8) -0.018(7)
C4 0.040(9) 0.079(10) 0.069(10) 0.006(8) 0.007(8) 0.004(7)
C5 0.061(9) 0.047(7) 0.060(9) 0.001(6) 0.019(8) 0.000(6)
C6 0.043(8) 0.031(6) 0.051(8) -0.004(5) 0.006(6) 0.005(5)
C7 0.068(9) 0.057(7) 0.039(7) -0.007(6) 0.021(7) -0.017(6)
N8 0.043(6) 0.061(6) 0.031(5) -0.007(4) 0.004(4) -0.002(5)
C9 0.054(8) 0.059(7) 0.023(6) -0.006(5) -0.004(5) -0.015(6)
C10 0.040(7) 0.024(5) 0.040(7) 0.000(5) -0.003(6) 0.010(5)
C11 0.060(9) 0.034(6) 0.048(8) 0.002(5) 0.002(7) 0.001(6)
C12 0.053(9) 0.057(8) 0.053(9) -0.002(6) -0.003(7) -0.005(6)
C13 0.033(8) 0.068(8) 0.068(10) 0.009(7) 0.002(7) -0.004(6)
C14 0.047(8) 0.056(7) 0.039(7) -0.013(6) 0.005(6) -0.001(6)
N15 0.039(5) 0.034(5) 0.029(5) 0.005(4) -0.001(4) -0.002(4)
F21 0.194(11) 0.119(8) 0.046(5) -0.008(5) -0.022(6) 0.011(7)
F22 0.118(8) 0.100(6) 0.149(8) -0.044(6) 0.082(7) -0.008(5)
F23 0.145(8) 0.057(5) 0.117(7) -0.048(5) 0.032(6) -0.019(5)
C24 0.066(11) 0.070(10) 0.079(11) -0.025(8) 0.018(9) 0.000(8)
S25 0.065(2) 0.0387(18) 0.052(2) -0.0092(14) -0.0046(18) 0.0012(15)
O26 0.102(8) 0.048(5) 0.091(7) 0.007(5) -0.028(6) 0.015(5)
O27 0.053(6) 0.065(6) 0.103(7) 0.000(5) 0.024(5) 0.003(4)
O28 0.052(5) 0.036(4) 0.067(5) -0.007(4) -0.001(4) 0.000(4)
F31 0.155(9) 0.065(6) 0.113(7) 0.025(5) 0.038(6) -0.023(5)
F32 0.125(8) 0.108(7) 0.067(6) 0.003(5) 0.029(5) 0.016(6)
F33 0.125(9) 0.128(8) 0.094(7) -0.007(6) -0.047(6) 0.027(6)
C34 0.058(10) 0.065(10) 0.091(12) 0.006(9) -0.001(9) 0.003(8)
S35 0.071(3) 0.0461(19) 0.065(2) 0.0106(15) 0.022(2) 0.0177(16)
O36 0.108(8) 0.031(5) 0.173(10) 0.016(5) 0.085(7) 0.009(5)
O37 0.073(7) 0.103(7) 0.049(6) -0.018(5) -0.021(5) 0.049(5)
O38 0.090(7) 0.049(5) 0.095(7) 0.005(5) 0.039(6) 0.023(4)
C41 0.105(13) 0.116(13) 0.074(11) 0.022(10) -0.012(10) 0.002(10)
C42 0.073(9) 0.031(6) 0.033(7) -0.003(5) 0.014(7) -0.005(6)
C43 0.073(10) 0.091(10) 0.082(10) -0.016(8) 0.006(8) 0.002(8)
O44 0.080(6) 0.079(6) 0.043(5) 0.012(4) 0.006(5) -0.002(5)

loop_
_atom_type_symbol
_atom_type_description
_atom_type_scat_dispersion_real
_atom_type_scat_dispersion_imag
_atom_type_scat_source
C C 0.0033 0.0016 'International Tables Vol C Tables 4.2.6.8 and 6.1.1.4'
H H 0.0000 0.0000 'International Tables Vol C Tables 4.2.6.8 and 6.1.1.4'
N N 0.0061 0.0033 'International Tables Vol C Tables 4.2.6.8 and 6.1.1.4'
O O 0.0106 0.0060 'International Tables Vol C Tables 4.2.6.8 and 6.1.1.4'
F F 0.0171 0.0103 'International Tables Vol C Tables 4.2.6.8 and 6.1.1.4'
Cl Cl 0.1484 0.1585 'International Tables Vol C Tables 4.2.6.8 and 6.1.1.4'
S S 0.1246 0.1234 'International Tables Vol C Tables 4.2.6.8 and 6.1.1.4'
Au Au -2.0133 8.8022 'International Tables Vol C Tables 4.2.6.8 and 6.1.1.4'

loop_
_geom_angle_atom_site_label_1
_geom_angle_atom_site_label_2
_geom_angle_atom_site_label_3
_geom_angle
_geom_angle_site_symmetry_1
_geom_angle_site_symmetry_3
_geom_angle_publ_flag
N15 Au N1 166.5(3) . . ?
N15 Au N8 82.5(3) . . ?
N1 Au N8 84.1(3) . . ?
N15 Au Cl 96.9(2) . . ?
N1 Au Cl 96.5(3) . . ?
N8 Au Cl 179.1(3) . . ?
C2 N1 C6 120.2(9) . . ?
C2 N1 Au 128.2(7) . . ?
C6 N1 Au 111.6(7) . . ?
N1 C2 C3 120.8(11) . . ?
N1 C2 H2A 119.6 . . ?
C3 C2 H2A 119.6 . . ?
C4 C3 C2 121.2(13) . . ?
C4 C3 H3A 119.4 . . ?
C2 C3 H3A 119.4 . . ?
C3 C4 C5 117.9(12) . . ?
C3 C4 H4A 121.1 . . ?
C5 C4 H4A 121.1 . . ?
C4 C5 C6 121.0(11) . . ?
C4 C5 H5A 119.5 . . ?
C6 C5 H5A 119.5 . . ?
N1 C6 C5 118.8(11) . . ?
N1 C6 C7 117.7(9) . . ?
C5 C6 C7 123.4(10) . . ?
N8 C7 C6 111.0(9) . . ?
N8 C7 H7A 109.4 . . ?
C6 C7 H7A 109.4 . . ?
N8 C7 H7B 109.4 . . ?
C6 C7 H7B 109.4 . . ?
H7A C7 H7B 108.0 . . ?
C9 N8 C7 122.3(9) . . ?
C9 N8 Au 109.8(6) . . ?
C7 N8 Au 109.5(6) . . ?
C9 N8 H8A 104.5 . . ?
C7 N8 H8A 104.5 . . ?
Au N8 H8A 104.5 . . ?
N8 C9 C10 111.2(8) . . ?
N8 C9 H9A 109.4 . . ?
C10 C9 H9A 109.4 . . ?
N8 C9 H9B 109.4 . . ?
C10 C9 H9B 109.4 . . ?
H9A C9 H9B 108.0 . . ?
N15 C10 C11 121.0(9) . . ?
N15 C10 C9 115.4(9) . . ?
C11 C10 C9 123.6(10) . . ?
C12 C11 C10 120.0(11) . . ?
C12 C11 H11A 120.0 . . ?
C10 C11 H11A 120.0 . . ?
C11 C12 C13 117.4(11) . . ?
C11 C12 H12A 121.3 . . ?
C13 C12 H12A 121.3 . . ?
C14 C13 C12 121.3(11) . . ?
C14 C13 H13A 119.4 . . ?
C12 C13 H13A 119.4 . . ?
N15 C14 C13 119.8(10) . . ?
N15 C14 H14A 120.1 . . ?
C13 C14 H14A 120.1 . . ?
C10 N15 C14 120.4(9) . . ?
C10 N15 Au 113.2(6) . . ?
C14 N15 Au 126.3(7) . . ?
F21 C24 F22 109.6(13) . . ?
F21 C24 F23 108.4(13) . . ?
F22 C24 F23 104.7(10) . . ?
F21 C24 S25 112.6(9) . . ?
F22 C24 S25 110.3(10) . . ?
F23 C24 S25 110.9(10) . . ?
O27 S25 O26 115.4(5) . . ?
O27 S25 O28 114.6(5) . . ?
O26 S25 O28 113.7(5) . . ?
O27 S25 C24 102.5(6) . . ?
O26 S25 C24 105.7(6) . . ?
O28 S25 C24 102.8(6) . . ?
F31 C34 F33 106.0(12) . . ?
F31 C34 F32 107.8(12) . . ?
F33 C34 F32 106.3(13) . . ?
F31 C34 S35 111.3(11) . . ?
F33 C34 S35 113.9(10) . . ?
F32 C34 S35 111.2(10) . . ?
O38 S35 O37 116.4(5) . . ?
O38 S35 O36 113.7(5) . . ?
O37 S35 O36 114.8(6) . . ?
O38 S35 C34 103.4(6) . . ?
O37 S35 C34 103.5(6) . . ?
O36 S35 C34 102.6(7) . . ?
C42 C41 H41A 109.5 . . ?
C42 C41 H41B 109.5 . . ?
H41A C41 H41B 109.5 . . ?
C42 C41 H41C 109.5 . . ?
H41A C41 H41C 109.5 . . ?
H41B C41 H41C 109.5 . . ?
O44 C42 C41 123.8(11) . . ?
O44 C42 C43 117.4(11) . . ?
C41 C42 C43 118.7(11) . . ?
C42 C43 H43A 109.5 . . ?
C42 C43 H43B 109.5 . . ?
H43A C43 H43B 109.5 . . ?
C42 C43 H43C 109.5 . . ?
H43A C43 H43C 109.5 . . ?
H43B C43 H43C 109.5 . . ?

loop_
_geom_bond_atom_site_label_1
_geom_bond_atom_site_label_2
_geom_bond_distance
_geom_bond_site_symmetry_2
_geom_bond_publ_flag
Au N15 2.006(8) . ?
Au N1 2.006(8) . ?
Au N8 2.008(7) . ?
Au Cl 2.265(3) . ?
N1 C2 1.328(13) . ?
N1 C6 1.364(12) . ?
C2 C3 1.385(14) . ?
C2 H2A 0.9500 . ?
C3 C4 1.347(15) . ?
C3 H3A 0.9500 . ?
C4 C5 1.373(15) . ?
C4 H4A 0.9500 . ?
C5 C6 1.399(14) . ?
C5 H5A 0.9500 . ?
C6 C7 1.484(14) . ?
C7 N8 1.458(12) . ?
C7 H7A 0.9900 . ?
C7 H7B 0.9900 . ?
N8 C9 1.420(12) . ?
N8 H8A 0.9300 . ?
C9 C10 1.500(13) . ?
C9 H9A 0.9900 . ?
C9 H9B 0.9900 . ?
C10 N15 1.345(12) . ?
C10 C11 1.385(14) . ?
C11 C12 1.371(14) . ?
C11 H11A 0.9500 . ?
C12 C13 1.395(15) . ?
C12 H12A 0.9500 . ?
C13 C14 1.373(14) . ?
C13 H13A 0.9500 . ?
C14 N15 1.345(11) . ?
C14 H14A 0.9500 . ?
F21 C24 1.303(15) . ?
F22 C24 1.333(14) . ?
F23 C24 1.341(14) . ?
C24 S25 1.803(13) . ?
S25 O27 1.437(8) . ?
S25 O26 1.438(8) . ?
S25 O28 1.448(7) . ?
F31 C34 1.307(14) . ?
F32 C34 1.329(14) . ?
F33 C34 1.311(15) . ?
C34 S35 1.776(15) . ?
S35 O38 1.437(7) . ?
S35 O37 1.449(9) . ?
S35 O36 1.450(8) . ?
C41 C42 1.448(16) . ?
C41 H41A 0.9800 . ?
C41 H41B 0.9800 . ?
C41 H41C 0.9800 . ?
C42 O44 1.222(11) . ?
C42 C43 1.483(14) . ?
C43 H43A 0.9800 . ?
C43 H43B 0.9800 . ?
C43 H43C 0.9800 . ?

loop_
_geom_hbond_atom_site_label_D
_geom_hbond_atom_site_label_H
_geom_hbond_atom_site_label_A
_geom_hbond_distance_DH
_geom_hbond_distance_HA
_geom_hbond_distance_DA
_geom_hbond_angle_DHA
_geom_hbond_site_symmetry_A
N8 H8A O26 0.93 2.22 2.978(12) 138.0 2_655
N8 H8A O36 0.93 2.56 3.143(13) 121.3 .

loop_
_geom_torsion_atom_site_label_1
_geom_torsion_atom_site_label_2
_geom_torsion_atom_site_label_3
_geom_torsion_atom_site_label_4
_geom_torsion
_geom_torsion_site_symmetry_1
_geom_torsion_site_symmetry_2
_geom_torsion_site_symmetry_3
_geom_torsion_site_symmetry_4
_geom_torsion_publ_flag
N15 Au N1 C2 173.4(11) . . . . ?
N8 Au N1 C2 169.6(10) . . . . ?
Cl Au N1 C2 -9.6(9) . . . . ?
N15 Au N1 C6 -4.9(17) . . . . ?
N8 Au N1 C6 -8.7(6) . . . . ?
Cl Au N1 C6 172.1(6) . . . . ?
C6 N1 C2 C3 -0.9(16) . . . . ?
Au N1 C2 C3 -179.1(8) . . . . ?
N1 C2 C3 C4 1.1(19) . . . . ?
C2 C3 C4 C5 -0.5(19) . . . . ?
C3 C4 C5 C6 -0.2(18) . . . . ?
C2 N1 C6 C5 0.2(14) . . . . ?
Au N1 C6 C5 178.7(7) . . . . ?
C2 N1 C6 C7 176.9(10) . . . . ?
Au N1 C6 C7 -4.6(11) . . . . ?
C4 C5 C6 N1 0.3(16) . . . . ?
C4 C5 C6 C7 -176.2(11) . . . . ?
N1 C6 C7 N8 21.2(13) . . . . ?
C5 C6 C7 N8 -162.2(9) . . . . ?
C6 C7 N8 C9 -157.2(9) . . . . ?
C6 C7 N8 Au -26.6(11) . . . . ?
N15 Au N8 C9 -22.3(7) . . . . ?
N1 Au N8 C9 156.8(7) . . . . ?
Cl Au N8 C9 -75(15) . . . . ?
N15 Au N8 C7 -159.3(7) . . . . ?
N1 Au N8 C7 19.8(7) . . . . ?
Cl Au N8 C7 148(15) . . . . ?
C7 N8 C9 C10 160.9(9) . . . . ?
Au N8 C9 C10 30.4(10) . . . . ?
N8 C9 C10 N15 -24.0(12) . . . . ?
N8 C9 C10 C11 156.6(9) . . . . ?
N15 C10 C11 C12 -1.7(15) . . . . ?
C9 C10 C11 C12 177.6(10) . . . . ?
C10 C11 C12 C13 0.0(16) . . . . ?
C11 C12 C13 C14 2.0(17) . . . . ?
C12 C13 C14 N15 -2.3(17) . . . . ?
C11 C10 N15 C14 1.5(14) . . . . ?
C9 C10 N15 C14 -177.9(9) . . . . ?
C11 C10 N15 Au -175.5(7) . . . . ?
C9 C10 N15 Au 5.2(10) . . . . ?
C13 C14 N15 C10 0.6(15) . . . . ?
C13 C14 N15 Au 177.1(8) . . . . ?
N1 Au N15 C10 5.7(17) . . . . ?
N8 Au N15 C10 9.4(6) . . . . ?
Cl Au N15 C10 -171.3(6) . . . . ?
N1 Au N15 C14 -171.0(11) . . . . ?
N8 Au N15 C14 -167.3(8) . . . . ?
Cl Au N15 C14 12.0(8) . . . . ?
F21 C24 S25 O27 55.7(12) . . . . ?
F22 C24 S25 O27 178.4(9) . . . . ?
F23 C24 S25 O27 -66.0(11) . . . . ?
F21 C24 S25 O26 176.9(11) . . . . ?
F22 C24 S25 O26 -60.3(11) . . . . ?
F23 C24 S25 O26 55.2(12) . . . . ?
F21 C24 S25 O28 -63.5(12) . . . . ?
F22 C24 S25 O28 59.2(11) . . . . ?
F23 C24 S25 O28 174.8(10) . . . . ?
F31 C34 S35 O38 57.0(12) . . . . ?
F33 C34 S35 O38 -62.8(12) . . . . ?
F32 C34 S35 O38 177.3(10) . . . . ?
F31 C34 S35 O37 -64.9(11) . . . . ?
F33 C34 S35 O37 175.3(10) . . . . ?
F32 C34 S35 O37 55.4(12) . . . . ?
F31 C34 S35 O36 175.5(10) . . . . ?
F33 C34 S35 O36 55.7(12) . . . . ?
F32 C34 S35 O36 -64.3(12) . . . . ?
